data_2200550
loop_
_publ_author_name
'Gilardi, Richard D.'
'Butcher, Ray J.'

_publ_section_title
;
 2,6-Diamino-3,5-dinitropyrazine
;
_journal_issue 8
_journal_name_full 'Acta Crystallographica Section E'
_journal_page_first o738
_journal_page_last o740
_journal_paper_doi 10.1107/S1600536801011734
_journal_volume 57
_journal_year 2001
_chemical_formula_iupac 'C4 H4 N6 O4'
_chemical_formula_moiety 'C4 H4 N6 O4'
_chemical_formula_sum 'C4 H4 N6 O4'
_chemical_formula_weight 200.13
_chemical_name_common 2,6-diamino-3,5-dinitro-1,4-pyrazine
_chemical_name_systematic
;
2,6-diamino-3,5-dinitro-1,4-pyrazine
;
_space_group_IT_number 14
_symmetry_cell_setting monoclinic
_symmetry_space_group_name_Hall '-P 2ybc'
_symmetry_space_group_name_H-M 'P 1 21/c 1'
_cell_angle_alpha 90.00
_cell_angle_beta 100.77(3)
_cell_angle_gamma 90.00
_cell_formula_units_Z 4
_cell_length_a 9.0136(18)
_cell_length_b 12.960(6)
_cell_length_c 6.3936(13)
_cell_measurement_reflns_used 49
_cell_measurement_temperature 294(2)
_cell_measurement_theta_max 19.85
_cell_measurement_theta_min 2.31
_cell_volume 733.7(4)
_computing_cell_refinement XSCANS
_computing_data_collection 'XSCANS (Siemens, 1994)'
_computing_data_reduction 'SHELXTL (Sheldrick, 1994)'
_computing_molecular_graphics SHELXTL
_computing_publication_material SHELXTL
_computing_structure_refinement 'SHELXL97 (Sheldrick, 1997)'
_computing_structure_solution 'SHELXS97 (Sheldrick, 1990)'
_diffrn_ambient_temperature 294(2)
_diffrn_measured_fraction_theta_full 1.000
_diffrn_measured_fraction_theta_max 1.000
_diffrn_measurement_device_type 'Bruker P4'
_diffrn_measurement_method 2\q/\w
_diffrn_radiation_monochromator graphite
_diffrn_radiation_source 'fine-focus sealed tube'
_diffrn_radiation_type MoK\a
_diffrn_radiation_wavelength .71073
_diffrn_reflns_av_R_equivalents .0000
_diffrn_reflns_av_sigmaI/netI .0405
_diffrn_reflns_limit_h_max 10
_diffrn_reflns_limit_h_min -10
_diffrn_reflns_limit_k_max 15
_diffrn_reflns_limit_k_min -15
_diffrn_reflns_limit_l_max 7
_diffrn_reflns_limit_l_min -7
_diffrn_reflns_number 2526
_diffrn_reflns_theta_full 25.50
_diffrn_reflns_theta_max 25.50
_diffrn_reflns_theta_min 2.30
_diffrn_standards_decay_% 1
_diffrn_standards_interval_count 97
_diffrn_standards_number 3
_exptl_absorpt_coefficient_mu .161
_exptl_absorpt_correction_T_max .9805
_exptl_absorpt_correction_T_min .9429
_exptl_absorpt_correction_type integration
_exptl_absorpt_process_details '(Wuensch & Prewitt, 1965)'
_exptl_crystal_colour yellow
_exptl_crystal_density_diffrn 1.812
_exptl_crystal_density_method 'not measured'
_exptl_crystal_description plate
_exptl_crystal_F_000 408
_exptl_crystal_size_max .35
_exptl_crystal_size_mid .28
_exptl_crystal_size_min .12
_refine_diff_density_max .299
_refine_diff_density_min -.240
_refine_ls_extinction_method none
_refine_ls_goodness_of_fit_ref 1.035
_refine_ls_hydrogen_treatment refall
_refine_ls_matrix_type full
_refine_ls_number_parameters 144
_refine_ls_number_reflns 2526
_refine_ls_number_restraints 0
_refine_ls_restrained_S_all 1.035
_refine_ls_R_factor_all .0957
_refine_ls_R_factor_gt .0642
_refine_ls_shift/su_max .004
_refine_ls_shift/su_mean .001
_refine_ls_structure_factor_coef Fsqd
_refine_ls_weighting_details 'calc w = 1/[\s^2^(Fo^2^)+(0.1032P)^2^+0.2079P] where P = (Fo^2^+2Fc^2^)/3'
_refine_ls_weighting_scheme calc
_refine_ls_wR_factor_ref .1868
_reflns_number_gt 1715
_reflns_number_total 2526
_reflns_threshold_expression I>2sigma(I)
_cod_data_source_file wn6029.cif
_cod_data_source_block I
_cod_depositor_comments
;
The following automatic conversions were performed:
'_symmetry_cell_setting' value 'Monoclinic' changed to 'monoclinic'
according to '/home/saulius/struct/CIF-dictionaries/cif_core.dic'
dictionary named 'cif_core.dic' version 2.4.1 from 2010-06-29.

Automatic conversion script
Id: cif_fix_enum 1527 2010-12-29 10:47:43Z saulius 

The following automatic conversions were performed:

'_symmetry_cell_setting' value 'Monoclinic' changed to 'monoclinic'
according to /home/saulius/struct/CIF-dictionaries/cif_core.dic
dictionary named 'cif_core.dic' version 2.4.1 from 2010-06-29.

Automatic conversion script
Id: cif_fix_values 1715 2011-07-08 13:25:40Z adriana 
;
_cod_original_sg_symbol_H-M 'P 21/c'
_cod_database_code 2200550
_cod_database_fobs_code 2200550

loop_
_symmetry_equiv_pos_as_xyz
'x, y, z'
'-x, y+1/2, -z+1/2'
'-x, -y, -z'
'x, -y-1/2, z-1/2'

loop_
_atom_site_label
_atom_site_fract_x
_atom_site_fract_y
_atom_site_fract_z
_atom_site_U_iso_or_equiv
_atom_site_adp_type
_atom_site_calc_flag
_atom_site_refinement_flags
_atom_site_occupancy
_atom_site_disorder_assembly
_atom_site_disorder_group
_atom_site_type_symbol
N1 .7327(2) -.24279(14) .2573(4) .0367(6) Uani d . 1 . . N
N2 .4980(3) -.30646(18) .2548(4) .0429(6) Uani d . 1 . . N
C2 .5874(3) -.22459(18) .2559(4) .0331(6) Uani d . 1 . . C
O3B .3445(2) -.00087(14) .2488(4) .0582(7) Uani d . 1 . . O
O3A .2907(2) -.16227(15) .2565(5) .0641(8) Uani d . 1 . . O
C3 .5366(2) -.11883(18) .2551(4) .0316(6) Uani d . 1 . . C
N3 .3822(2) -.09156(16) .2531(4) .0396(6) Uani d . 1 . . N
N4 .6293(2) -.04153(15) .2522(4) .0341(5) Uani d . 1 . . N
O5B .8104(2) .11422(15) .2378(5) .0691(8) Uani d . 1 . . O
C5 .7718(3) -.06090(18) .2528(5) .0348(6) Uani d . 1 . . C
N5 .8674(3) .02843(16) .2493(4) .0446(6) Uani d . 1 . . N
O5A 1.0021(2) .01563(16) .2560(5) .0688(8) Uani d . 1 . . O
C6 .8293(3) -.16459(19) .2571(4) .0347(6) Uani d . 1 . . C
N6 .9713(3) -.1890(2) .2588(5) .0520(8) Uani d . 1 . . N
H1 .539(3) -.375(2) .252(4) .039(7) Uiso d . 1 . . H
H2 .400(4) -.295(3) .253(6) .069(11) Uiso d . 1 . . H
H3 1.037(3) -.146(2) .261(5) .041(8) Uiso d . 1 . . H
H4 .997(4) -.247(3) .262(6) .058(11) Uiso d . 1 . . H

loop_
_atom_site_aniso_label
_atom_site_aniso_U_11
_atom_site_aniso_U_22
_atom_site_aniso_U_33
_atom_site_aniso_U_12
_atom_site_aniso_U_13
_atom_site_aniso_U_23
N1 .0348(11) .0225(10) .0532(15) .0036(8) .0092(10) -.0004(10)
N2 .0423(13) .0201(11) .0675(18) -.0037(9) .0130(11) .0001(10)
C2 .0339(13) .0228(12) .0421(16) .0000(9) .0055(10) .0005(11)
O3B .0397(11) .0262(11) .112(2) .0070(7) .0228(11) .0009(11)
O3A .0321(10) .0323(11) .129(2) -.0055(8) .0191(11) .0058(13)
C3 .0275(13) .0206(11) .0469(16) -.0022(9) .0073(11) .0006(11)
N3 .0320(11) .0250(11) .0622(17) -.0020(8) .0099(10) .0017(10)
N4 .0318(11) .0225(10) .0484(14) -.0007(8) .0082(9) .0000(9)
O5B .0437(12) .0219(10) .143(3) -.0024(8) .0213(13) .0031(12)
C5 .0290(13) .0238(12) .0523(18) -.0010(9) .0098(11) .0003(12)
N5 .0321(12) .0289(12) .0739(18) -.0038(9) .0124(11) .0003(11)
O5A .0310(11) .0405(12) .137(2) -.0045(8) .0201(12) .0039(13)
C6 .0321(13) .0271(12) .0452(16) .0017(9) .0084(10) .0004(11)
N6 .0337(14) .0321(14) .091(2) .0039(11) .0139(13) -.0004(13)

loop_
_atom_type_symbol
_atom_type_description
_atom_type_scat_dispersion_real
_atom_type_scat_dispersion_imag
_atom_type_scat_source
C C .0033 .0016 'International Tables Vol C Tables 4.2.6.8 and 6.1.1.4'
H H .0000 .0000 'International Tables Vol C Tables 4.2.6.8 and 6.1.1.4'
N N .0061 .0033 'International Tables Vol C Tables 4.2.6.8 and 6.1.1.4'
O O .0106 .0060 'International Tables Vol C Tables 4.2.6.8 and 6.1.1.4'

loop_
_geom_angle_atom_site_label_1
_geom_angle_atom_site_label_2
_geom_angle_atom_site_label_3
_geom_angle
C2 N1 C6 120.5(2)
N1 C2 N2 116.9(2)
N1 C2 C3 118.7(2)
N2 C2 C3 124.4(2)
N4 C3 N3 115.7(2)
N4 C3 C2 121.6(2)
N3 C3 C2 122.7(2)
O3B N3 O3A 122.0(2)
O3B N3 C3 120.2(2)
O3A N3 C3 117.8(2)
C3 N4 C5 118.9(2)
N4 C5 C6 122.0(2)
N4 C5 N5 115.7(2)
C6 C5 N5 122.3(2)
O5A N5 O5B 122.1(2)
O5A N5 C5 118.9(2)
O5B N5 C5 119.0(2)
N6 C6 N1 116.8(2)
N6 C6 C5 124.8(2)
N1 C6 C5 118.4(2)

loop_
_geom_bond_atom_site_label_1
_geom_bond_atom_site_label_2
_geom_bond_site_symmetry_2
_geom_bond_distance
_geom_bond_publ_flag
N1 C2 . 1.328(3) ?
N1 C6 . 1.337(3) ?
N2 C2 . 1.331(3) ?
C2 C3 . 1.445(3) ?
O3B N3 . 1.222(3) ?
O3A N3 . 1.235(3) ?
C3 N4 . 1.307(3) ?
C3 N3 . 1.434(3) ?
N4 C5 . 1.308(3) ?
O5B N5 . 1.221(3) ?
C5 C6 . 1.439(3) ?
C5 N5 . 1.445(3) ?
N5 O5A . 1.219(3) ?
C6 N6 . 1.316(3) ?

loop_
_geom_hbond_atom_site_label_D
_geom_hbond_atom_site_label_H
_geom_hbond_atom_site_label_A
_geom_hbond_site_symmetry_A
_geom_hbond_distance_DH
_geom_hbond_distance_HA
_geom_hbond_distance_DA
_geom_hbond_angle_DHA
N2 H1 O3B 2_645 .96(3) 1.94(3) 2.894(4) 170(2)
N2 H1 N4 2_645 .96(3) 2.64(3) 3.253(3) 122.0(19)
N2 H2 O3A . .89(4) 1.98(4) 2.644(3) 130(3)
N2 H2 O5B 2_645 .89(4) 2.25(3) 2.973(3) 138(3)
N6 H3 O5A . .81(3) 2.11(3) 2.667(4) 125(3)
N6 H3 O3A 1_655 .81(3) 2.30(3) 2.903(3) 131(3)
N6 H4 O5B 2_745 .79(4) 2.50(4) 3.219(3) 153(3)

loop_
_geom_torsion_atom_site_label_1
_geom_torsion_atom_site_label_2
_geom_torsion_atom_site_label_3
_geom_torsion_atom_site_label_4
_geom_torsion
C6 N1 C2 N2 179.5(3)
C6 N1 C2 C3 -.3(4)
N1 C2 C3 N4 1.1(4)
N2 C2 C3 N4 -178.7(3)
N1 C2 C3 N3 179.9(3)
N2 C2 C3 N3 .1(4)
N4 C3 N3 O3B .1(4)
C2 C3 N3 O3B -178.7(3)
N4 C3 N3 O3A -179.8(3)
C2 C3 N3 O3A 1.4(4)
N3 C3 N4 C5 -179.7(2)
C2 C3 N4 C5 -.9(4)
C3 N4 C5 C6 -.2(4)
C3 N4 C5 N5 180.0(3)
N4 C5 N5 O5A 177.9(3)
C6 C5 N5 O5A -2.0(4)
N4 C5 N5 O5B -2.8(4)
C6 C5 N5 O5B 177.3(3)
C2 N1 C6 N6 179.9(3)
C2 N1 C6 C5 -.7(4)
N4 C5 C6 N6 -179.7(3)
N5 C5 C6 N6 .2(5)
N4 C5 C6 N1 1.0(4)
N5 C5 C6 N1 -179.2(3)

loop_
_cod_related_entry_id
_cod_related_entry_database
_cod_related_entry_code
1 ChemSpider 3530754
